data_7229499
loop_
_publ_author_name
'Wang, Kai'
'Wang, Guodong'
'Duan, Guiyun'
'Xia, Chengcai'

_publ_section_title
;
 Cobalt(ii)-catalyzed remote C5-selective C--H sulfonylation of quinolines
 via insertion of sulfur dioxide
;
_journal_issue 81
_journal_name_full 'RSC Advances'
_journal_page_first 51313
_journal_paper_doi 10.1039/C7RA11363C
_journal_volume 7
_journal_year 2017
_chemical_formula_moiety 'C23 H18 N2 O4 S'
_chemical_formula_sum 'C23 H18 N2 O4 S'
_chemical_formula_weight 418.45
_space_group_crystal_system triclinic
_space_group_IT_number 2
_space_group_name_Hall '-P 1'
_space_group_name_H-M_alt 'P -1'
_symmetry_space_group_name_Hall '-P 1'
_symmetry_space_group_name_H-M 'P -1'
_atom_sites_solution_hydrogens mixed
_atom_sites_solution_primary dual
_audit_creation_date 2017-05-21
_audit_creation_method
;
Olex2 1.2-beta
(compiled 2017.03.28 svn.r3405 for OlexSys, GUI svn.r5337)
;
_audit_update_record
;
2017-07-27 deposited with the CCDC.
2017-10-31 downloaded from the CCDC.
;
_cell_angle_alpha 104.003(3)
_cell_angle_beta 97.178(3)
_cell_angle_gamma 111.781(3)
_cell_formula_units_Z 2
_cell_length_a 10.136(3)
_cell_length_b 10.173(3)
_cell_length_c 11.012(3)
_cell_measurement_reflns_used 4417
_cell_measurement_temperature 296.15
_cell_measurement_theta_max 27.63
_cell_measurement_theta_min 2.23
_cell_volume 993.6(5)
_computing_cell_refinement 'SAINT v8.34A (Bruker, 2013)'
_computing_data_reduction 'SAINT v8.34A (Bruker, 2013)'
_computing_molecular_graphics 'Olex2 (Dolomanov et al., 2009)'
_computing_publication_material 'Olex2 (Dolomanov et al., 2009)'
_computing_structure_refinement 'ShelXL (Sheldrick, 2015)'
_computing_structure_solution 'ShelXT (Sheldrick, 2015)'
_diffrn_ambient_temperature 296.15
_diffrn_measured_fraction_theta_full 0.996
_diffrn_measured_fraction_theta_max 0.903
_diffrn_measurement_device_type 'CCD area detector'
_diffrn_measurement_method 'phi and omega scans'
_diffrn_radiation_monochromator graphite
_diffrn_radiation_type MoK\a
_diffrn_radiation_wavelength 0.71073
_diffrn_reflns_av_R_equivalents 0.0478
_diffrn_reflns_av_unetI/netI 0.0644
_diffrn_reflns_Laue_measured_fraction_full 0.996
_diffrn_reflns_Laue_measured_fraction_max 0.903
_diffrn_reflns_limit_h_max 13
_diffrn_reflns_limit_h_min -13
_diffrn_reflns_limit_k_max 12
_diffrn_reflns_limit_k_min -12
_diffrn_reflns_limit_l_max 13
_diffrn_reflns_limit_l_min -14
_diffrn_reflns_number 7906
_diffrn_reflns_point_group_measured_fraction_full 0.996
_diffrn_reflns_point_group_measured_fraction_max 0.903
_diffrn_reflns_theta_full 25.242
_diffrn_reflns_theta_max 27.801
_diffrn_reflns_theta_min 2.228
_exptl_absorpt_coefficient_mu 0.197
_exptl_absorpt_correction_T_max 0.7456
_exptl_absorpt_correction_T_min 0.4079
_exptl_absorpt_correction_type multi-scan
_exptl_absorpt_process_details
'SADABS-2014/3 (Bruker,2014/3) was used for absorption correction. wR2(int) was 0.1640 before and 0.0640 after correction. The Ratio of minimum to maximum transmission is 0.5471. The \l/2 correction factor is 0.00150.'
_exptl_crystal_colour colourless
_exptl_crystal_colour_primary colourless
_exptl_crystal_density_diffrn 1.399
_exptl_crystal_description block
_exptl_crystal_F_000 436
_refine_diff_density_max 0.269
_refine_diff_density_min -0.673
_refine_diff_density_rms 0.091
_refine_ls_extinction_method none
_refine_ls_goodness_of_fit_ref 1.040
_refine_ls_hydrogen_treatment constr
_refine_ls_matrix_type full
_refine_ls_number_parameters 272
_refine_ls_number_reflns 4238
_refine_ls_number_restraints 0
_refine_ls_restrained_S_all 1.040
_refine_ls_R_factor_all 0.0607
_refine_ls_R_factor_gt 0.0520
_refine_ls_shift/su_max 0.000
_refine_ls_shift/su_mean 0.000
_refine_ls_structure_factor_coef Fsqd
_refine_ls_weighting_details 'w=1/[\s^2^(Fo^2^)+(0.0731P)^2^+0.2596P] where P=(Fo^2^+2Fc^2^)/3'
_refine_ls_weighting_scheme calc
_refine_ls_wR_factor_gt 0.1388
_refine_ls_wR_factor_ref 0.1499
_reflns_Friedel_coverage 0.000
_reflns_number_gt 3560
_reflns_number_total 4238
_reflns_threshold_expression 'I > 2\s(I)'
_cod_data_source_file c7ra11363c2.cif
_cod_data_source_block xjk2
_cod_database_code 7229499
_shelx_shelxl_version_number 2014/7
_shelx_space_group_comment
;
The symmetry employed for this shelxl refinement is uniquely defined
by the following loop, which should always be used as a source of
symmetry information in preference to the above space-group names.
They are only intended as comments.
;
_olex2_refinement_description
;
1. Fixed Uiso
 At 1.2 times of:
  All C(H) groups, All N(H) groups
 At 1.5 times of:
  All C(H,H,H) groups
2.a Riding coordinates:
 N2(H2)
2.b Aromatic/amide H refined with riding coordinates:
 C4(H4), C5(H5), C6(H6), C10(H10), C11(H11), C12(H12), C13(H13), C14(H14),
 C15(H15), C16(H16), C18(H18), C19(H19), C22(H22), C23(H23)
2.c Idealised Me refined as rotating group:
 C21(H21A,H21B,H21C)
;
_olex2_submission_special_instructions 'No special instructions were received'

loop_
_space_group_symop_operation_xyz
'x, y, z'
'-x, -y, -z'

loop_
_atom_site_label
_atom_site_type_symbol
_atom_site_fract_x
_atom_site_fract_y
_atom_site_fract_z
_atom_site_U_iso_or_equiv
_atom_site_adp_type
_atom_site_occupancy
_atom_site_site_symmetry_order
_atom_site_calc_flag
_atom_site_refinement_flags_posn
S1 S 0.70475(5) 0.40149(5) 0.23790(4) 0.03897(17) Uani 1 1 d .
O1 O 0.79677(16) 0.36011(15) 0.31743(14) 0.0501(4) Uani 1 1 d .
O2 O 0.57847(16) 0.28595(15) 0.14244(15) 0.0532(4) Uani 1 1 d .
O3 O 0.27771(18) 0.7702(2) 0.40352(15) 0.0713(5) Uani 1 1 d .
O4 O 1.06127(17) 0.78514(19) -0.02954(15) 0.0617(4) Uani 1 1 d .
N1 N 0.72414(17) 0.80416(18) 0.65392(14) 0.0405(4) Uani 1 1 d .
N2 N 0.47728(15) 0.80293(16) 0.54491(14) 0.0362(3) Uani 1 1 d .
H2 H 0.5287 0.8509 0.6226 0.043 Uiso 1 1 d R
C1 C 0.64166(19) 0.51937(18) 0.33799(17) 0.0339(4) Uani 1 1 d .
C2 C 0.72098(18) 0.61491(18) 0.46615(16) 0.0325(4) Uani 1 1 d .
C3 C 0.65980(17) 0.70816(18) 0.53156(16) 0.0315(4) Uani 1 1 d .
C4 C 0.8476(2) 0.8084(3) 0.71256(19) 0.0505(5) Uani 1 1 d .
H4 H 0.8916 0.8732 0.7960 0.061 Uiso 1 1 calc R
C5 C 0.9169(2) 0.7214(3) 0.65718(19) 0.0505(5) Uani 1 1 d .
H5 H 1.0046 0.7292 0.7028 0.061 Uiso 1 1 calc R
C6 C 0.8541(2) 0.6255(2) 0.53580(18) 0.0425(4) Uani 1 1 d .
H6 H 0.8985 0.5664 0.4980 0.051 Uiso 1 1 calc R
C7 C 0.52474(17) 0.70571(18) 0.47066(16) 0.0314(3) Uani 1 1 d .
C8 C 0.3594(2) 0.8315(2) 0.50964(18) 0.0389(4) Uani 1 1 d .
C9 C 0.33478(19) 0.94309(19) 0.61016(18) 0.0377(4) Uani 1 1 d .
C10 C 0.2189(2) 0.9777(2) 0.5717(2) 0.0519(5) Uani 1 1 d .
H10 H 0.1630 0.9341 0.4872 0.062 Uiso 1 1 calc R
C11 C 0.1872(3) 1.0773(3) 0.6597(3) 0.0670(7) Uani 1 1 d .
H11 H 0.1097 1.1002 0.6340 0.080 Uiso 1 1 calc R
C12 C 0.2684(3) 1.1422(3) 0.7835(3) 0.0664(7) Uani 1 1 d .
H12 H 0.2458 1.2087 0.8418 0.080 Uiso 1 1 calc R
C13 C 0.3836(3) 1.1097(2) 0.8228(2) 0.0623(6) Uani 1 1 d .
H13 H 0.4391 1.1544 0.9074 0.075 Uiso 1 1 calc R
C14 C 0.4169(2) 1.0100(2) 0.7357(2) 0.0491(5) Uani 1 1 d .
H14 H 0.4950 0.9881 0.7621 0.059 Uiso 1 1 calc R
C15 C 0.45264(19) 0.6114(2) 0.34773(17) 0.0381(4) Uani 1 1 d .
H15 H 0.3648 0.6088 0.3079 0.046 Uiso 1 1 calc R
C16 C 0.51280(19) 0.5192(2) 0.28293(17) 0.0385(4) Uani 1 1 d .
H16 H 0.4634 0.4558 0.1998 0.046 Uiso 1 1 calc R
C17 C 0.81465(19) 0.51430(19) 0.15805(16) 0.0356(4) Uani 1 1 d .
C18 C 0.9584(2) 0.6098(2) 0.21928(18) 0.0441(4) Uani 1 1 d .
H18 H 0.9975 0.6117 0.3011 0.053 Uiso 1 1 calc R
C19 C 1.0450(2) 0.7029(2) 0.15982(18) 0.0449(4) Uani 1 1 d .
H19 H 1.1413 0.7680 0.2018 0.054 Uiso 1 1 calc R
C20 C 0.9866(2) 0.6982(2) 0.03717(17) 0.0415(4) Uani 1 1 d .
C21 C 1.2118(3) 0.8808(3) 0.0257(2) 0.0650(6) Uani 1 1 d .
H21A H 1.2511 0.9331 -0.0324 0.098 Uiso 1 1 calc GR
H21B H 1.2643 0.8226 0.0410 0.098 Uiso 1 1 calc GR
H21C H 1.2216 0.9514 0.1058 0.098 Uiso 1 1 calc GR
C22 C 0.8424(2) 0.6003(2) -0.02533(18) 0.0485(5) Uani 1 1 d .
H22 H 0.8041 0.5966 -0.1080 0.058 Uiso 1 1 calc R
C23 C 0.7561(2) 0.5087(2) 0.03457(18) 0.0441(4) Uani 1 1 d .
H23 H 0.6596 0.4438 -0.0072 0.053 Uiso 1 1 calc R

loop_
_atom_site_aniso_label
_atom_site_aniso_U_11
_atom_site_aniso_U_22
_atom_site_aniso_U_33
_atom_site_aniso_U_23
_atom_site_aniso_U_13
_atom_site_aniso_U_12
S1 0.0486(3) 0.0339(3) 0.0428(3) 0.0107(2) 0.0169(2) 0.0251(2)
O1 0.0686(9) 0.0489(8) 0.0588(9) 0.0267(7) 0.0255(7) 0.0430(7)
O2 0.0558(8) 0.0372(7) 0.0568(9) -0.0001(6) 0.0150(7) 0.0175(6)
O3 0.0726(10) 0.0960(12) 0.0463(9) -0.0092(8) -0.0144(8) 0.0647(10)
O4 0.0606(9) 0.0761(11) 0.0463(9) 0.0315(8) 0.0137(7) 0.0183(8)
N1 0.0437(8) 0.0478(9) 0.0318(8) 0.0062(7) 0.0035(6) 0.0266(7)
N2 0.0372(7) 0.0429(8) 0.0312(7) 0.0050(6) 0.0043(6) 0.0247(7)
C1 0.0402(9) 0.0339(8) 0.0355(9) 0.0130(7) 0.0136(7) 0.0212(7)
C2 0.0369(8) 0.0361(8) 0.0339(9) 0.0163(7) 0.0117(7) 0.0209(7)
C3 0.0347(8) 0.0346(8) 0.0305(8) 0.0125(7) 0.0086(7) 0.0185(7)
C4 0.0489(11) 0.0654(13) 0.0355(10) 0.0045(9) -0.0018(8) 0.0327(10)
C5 0.0455(10) 0.0727(14) 0.0432(11) 0.0166(10) 0.0024(8) 0.0388(10)
C6 0.0456(10) 0.0557(11) 0.0416(10) 0.0179(9) 0.0127(8) 0.0353(9)
C7 0.0339(8) 0.0331(8) 0.0322(8) 0.0106(7) 0.0099(7) 0.0184(7)
C8 0.0392(9) 0.0439(9) 0.0391(10) 0.0110(8) 0.0056(7) 0.0255(8)
C9 0.0424(9) 0.0336(8) 0.0453(10) 0.0152(8) 0.0160(8) 0.0210(7)
C10 0.0530(11) 0.0508(11) 0.0682(14) 0.0224(10) 0.0194(10) 0.0351(10)
C11 0.0709(15) 0.0589(14) 0.100(2) 0.0298(14) 0.0396(15) 0.0483(13)
C12 0.0884(17) 0.0429(11) 0.0877(19) 0.0203(12) 0.0502(15) 0.0394(12)
C13 0.0854(17) 0.0423(11) 0.0549(14) 0.0056(10) 0.0241(12) 0.0256(11)
C14 0.0580(12) 0.0426(10) 0.0481(11) 0.0074(9) 0.0117(9) 0.0272(9)
C15 0.0351(8) 0.0438(9) 0.0366(9) 0.0073(8) 0.0044(7) 0.0223(8)
C16 0.0405(9) 0.0392(9) 0.0332(9) 0.0045(7) 0.0059(7) 0.0191(8)
C17 0.0427(9) 0.0374(8) 0.0330(9) 0.0071(7) 0.0114(7) 0.0250(7)
C18 0.0459(10) 0.0595(12) 0.0332(9) 0.0169(8) 0.0079(8) 0.0277(9)
C19 0.0378(9) 0.0588(12) 0.0351(10) 0.0131(9) 0.0047(8) 0.0192(9)
C20 0.0466(10) 0.0499(10) 0.0336(9) 0.0135(8) 0.0109(8) 0.0255(9)
C21 0.0606(14) 0.0676(15) 0.0626(15) 0.0242(12) 0.0232(12) 0.0170(12)
C22 0.0537(11) 0.0595(12) 0.0295(9) 0.0127(9) 0.0025(8) 0.0237(10)
C23 0.0440(10) 0.0458(10) 0.0360(10) 0.0062(8) 0.0023(8) 0.0181(8)

loop_
_atom_type_symbol
_atom_type_description
_atom_type_scat_dispersion_real
_atom_type_scat_dispersion_imag
_atom_type_scat_source
C C 0.0030 0.0020 'International Tables Vol C Tables 4.2.6.8 and 6.1.1.4'
H H 0.0000 0.0000 'International Tables Vol C Tables 4.2.6.8 and 6.1.1.4'
N N 0.0060 0.0030 'International Tables Vol C Tables 4.2.6.8 and 6.1.1.4'
O O 0.0110 0.0060 'International Tables Vol C Tables 4.2.6.8 and 6.1.1.4'
S S 0.1250 0.1230 'International Tables Vol C Tables 4.2.6.8 and 6.1.1.4'

loop_
_geom_angle_atom_site_label_1
_geom_angle_atom_site_label_2
_geom_angle_atom_site_label_3
_geom_angle
O1 S1 C1 109.37(8)
O1 S1 C17 108.07(9)
O2 S1 O1 119.04(9)
O2 S1 C1 106.97(9)
O2 S1 C17 107.68(9)
C17 S1 C1 104.82(8)
C20 O4 C21 118.37(17)
C4 N1 C3 117.66(15)
C7 N2 H2 116.0
C8 N2 H2 116.0
C8 N2 C7 128.02(15)
C2 C1 S1 123.63(13)
C16 C1 S1 115.61(13)
C16 C1 C2 120.70(15)
C3 C2 C1 116.97(15)
C6 C2 C1 126.89(15)
C6 C2 C3 116.15(15)
N1 C3 C2 122.87(15)
N1 C3 C7 116.23(14)
C2 C3 C7 120.89(15)
N1 C4 H4 118.0
N1 C4 C5 124.08(18)
C5 C4 H4 118.0
C4 C5 H5 120.6
C6 C5 C4 118.83(17)
C6 C5 H5 120.6
C2 C6 H6 119.8
C5 C6 C2 120.40(16)
C5 C6 H6 119.8
N2 C7 C3 115.12(14)
C15 C7 N2 125.08(15)
C15 C7 C3 119.80(15)
O3 C8 N2 122.41(16)
O3 C8 C9 121.16(16)
N2 C8 C9 116.44(16)
C10 C9 C8 116.24(17)
C14 C9 C8 124.56(16)
C14 C9 C10 119.19(17)
C9 C10 H10 120.2
C11 C10 C9 119.7(2)
C11 C10 H10 120.2
C10 C11 H11 119.6
C12 C11 C10 120.7(2)
C12 C11 H11 119.6
C11 C12 H12 119.9
C11 C12 C13 120.3(2)
C13 C12 H12 119.9
C12 C13 H13 120.1
C12 C13 C14 119.7(2)
C14 C13 H13 120.1
C9 C14 C13 120.4(2)
C9 C14 H14 119.8
C13 C14 H14 119.8
C7 C15 H15 120.3
C7 C15 C16 119.42(16)
C16 C15 H15 120.3
C1 C16 C15 122.22(16)
C1 C16 H16 118.9
C15 C16 H16 118.9
C18 C17 S1 119.73(14)
C18 C17 C23 120.13(17)
C23 C17 S1 120.14(14)
C17 C18 H18 119.7
C17 C18 C19 120.54(17)
C19 C18 H18 119.7
C18 C19 H19 120.3
C18 C19 C20 119.43(18)
C20 C19 H19 120.3
O4 C20 C19 124.30(18)
O4 C20 C22 115.66(16)
C19 C20 C22 120.04(18)
O4 C21 H21A 109.5
O4 C21 H21B 109.5
O4 C21 H21C 109.5
H21A C21 H21B 109.5
H21A C21 H21C 109.5
H21B C21 H21C 109.5
C20 C22 H22 119.8
C23 C22 C20 120.42(17)
C23 C22 H22 119.8
C17 C23 H23 120.3
C22 C23 C17 119.43(18)
C22 C23 H23 120.3

loop_
_geom_bond_atom_site_label_1
_geom_bond_atom_site_label_2
_geom_bond_distance
S1 O1 1.4422(14)
S1 O2 1.4402(15)
S1 C1 1.7797(17)
S1 C17 1.7650(19)
O3 C8 1.209(2)
O4 C20 1.361(2)
O4 C21 1.423(3)
N1 C3 1.366(2)
N1 C4 1.316(2)
N2 H2 0.8599
N2 C7 1.392(2)
N2 C8 1.364(2)
C1 C2 1.434(2)
C1 C16 1.369(2)
C2 C3 1.422(2)
C2 C6 1.419(2)
C3 C7 1.436(2)
C4 H4 0.9300
C4 C5 1.398(3)
C5 H5 0.9300
C5 C6 1.356(3)
C6 H6 0.9300
C7 C15 1.375(2)
C8 C9 1.499(2)
C9 C10 1.392(2)
C9 C14 1.380(3)
C10 H10 0.9300
C10 C11 1.383(3)
C11 H11 0.9300
C11 C12 1.362(4)
C12 H12 0.9300
C12 C13 1.374(4)
C13 H13 0.9300
C13 C14 1.388(3)
C14 H14 0.9300
C15 H15 0.9300
C15 C16 1.404(2)
C16 H16 0.9300
C17 C18 1.382(3)
C17 C23 1.393(3)
C18 H18 0.9300
C18 C19 1.387(3)
C19 H19 0.9300
C19 C20 1.387(3)
C20 C22 1.392(3)
C21 H21A 0.9600
C21 H21B 0.9600
C21 H21C 0.9600
C22 H22 0.9300
C22 C23 1.381(3)
C23 H23 0.9300

loop_
_geom_torsion_atom_site_label_1
_geom_torsion_atom_site_label_2
_geom_torsion_atom_site_label_3
_geom_torsion_atom_site_label_4
_geom_torsion
S1 C1 C2 C3 176.84(12)
S1 C1 C2 C6 -3.8(3)
S1 C1 C16 C15 -177.03(14)
S1 C17 C18 C19 -177.81(14)
S1 C17 C23 C22 178.42(14)
O1 S1 C1 C2 28.23(17)
O1 S1 C1 C16 -154.57(14)
O1 S1 C17 C18 -34.05(16)
O1 S1 C17 C23 146.92(14)
O2 S1 C1 C2 158.41(14)
O2 S1 C1 C16 -24.39(17)
O2 S1 C17 C18 -163.83(14)
O2 S1 C17 C23 17.13(16)
O3 C8 C9 C10 -3.6(3)
O3 C8 C9 C14 175.4(2)
O4 C20 C22 C23 -178.93(18)
N1 C3 C7 N2 0.3(2)
N1 C3 C7 C15 -179.61(16)
N1 C4 C5 C6 -0.4(4)
N2 C7 C15 C16 179.70(16)
N2 C8 C9 C10 176.73(17)
N2 C8 C9 C14 -4.2(3)
C1 S1 C17 C18 82.51(15)
C1 S1 C17 C23 -96.52(15)
C1 C2 C3 N1 179.93(15)
C1 C2 C3 C7 -0.1(2)
C1 C2 C6 C5 -179.92(18)
C2 C1 C16 C15 0.3(3)
C2 C3 C7 N2 -179.67(14)
C2 C3 C7 C15 0.4(3)
C3 N1 C4 C5 0.3(3)
C3 C2 C6 C5 -0.6(3)
C3 C7 C15 C16 -0.4(3)
C4 N1 C3 C2 -0.4(3)
C4 N1 C3 C7 179.63(17)
C4 C5 C6 C2 0.5(3)
C6 C2 C3 N1 0.5(2)
C6 C2 C3 C7 -179.50(15)
C7 N2 C8 O3 0.7(3)
C7 N2 C8 C9 -179.67(15)
C7 C15 C16 C1 0.1(3)
C8 N2 C7 C3 175.34(16)
C8 N2 C7 C15 -4.8(3)
C8 C9 C10 C11 178.60(18)
C8 C9 C14 C13 -178.52(18)
C9 C10 C11 C12 0.1(4)
C10 C9 C14 C13 0.5(3)
C10 C11 C12 C13 0.2(4)
C11 C12 C13 C14 -0.2(4)
C12 C13 C14 C9 -0.1(3)
C14 C9 C10 C11 -0.5(3)
C16 C1 C2 C3 -0.2(2)
C16 C1 C2 C6 179.09(17)
C17 S1 C1 C2 -87.44(15)
C17 S1 C1 C16 89.76(15)
C17 C18 C19 C20 -0.8(3)
C18 C17 C23 C22 -0.6(3)
C18 C19 C20 O4 179.51(18)
C18 C19 C20 C22 -0.1(3)
C19 C20 C22 C23 0.7(3)
C20 C22 C23 C17 -0.4(3)
C21 O4 C20 C19 4.2(3)
C21 O4 C20 C22 -176.13(19)
C23 C17 C18 C19 1.2(3)
